data_4514204
loop_
_publ_author_name
'Liu, Bing'
'Yao, Shuo'
'Liu, Xinyao'
'Li, Xu'
'Krishna, Rajamani'
'Li, Guanghua'
'Huo, Qisheng'
'Liu, Yunling'

_publ_section_title
;
 Two Analogous Polyhedron-Based MOFs with High Density of Lewis Basic
 Sites and Open Metal Sites: Significant CO2 Capture and Gas Selectivity
 Performance.
;
_journal_issue 38
_journal_name_full 'ACS applied materials &amp; interfaces'
_journal_page_first 32820
_journal_page_last 32828
_journal_paper_doi 10.1021/acsami.7b10795
_journal_volume 9
_journal_year 2017
_chemical_formula_moiety 'C70 H83 Cu6 N13 O42'
_chemical_formula_sum 'C70 H83 Cu6 N13 O42'
_chemical_formula_weight 2159.73
_chemical_name_systematic
; 
 ? 
;
_space_group_IT_number 128
_symmetry_cell_setting tetragonal
_symmetry_space_group_name_Hall '-P 4 2n'
_symmetry_space_group_name_H-M 'P 4/m n c'
_atom_sites_solution_hydrogens geom
_atom_sites_solution_primary direct
_atom_sites_solution_secondary difmap
_audit_creation_method SHELXL-97
_cell_angle_alpha 90.00
_cell_angle_beta 90.00
_cell_angle_gamma 90.00
_cell_formula_units_Z 8
_cell_length_a 27.397(4)
_cell_length_b 27.397(4)
_cell_length_c 38.876(8)
_cell_measurement_reflns_used 13240
_cell_measurement_temperature 293(2)
_cell_measurement_theta_max 25.13
_cell_measurement_theta_min 1.05
_cell_volume 29180(9)
_computing_cell_refinement 'Bruker SMART'
_computing_data_collection 'Bruker SMART'
_computing_data_reduction 'Bruker SAINT'
_computing_molecular_graphics SHELXP-97
_computing_publication_material SHELXTL
_computing_structure_refinement 'SHELXL-97 (Sheldrick, 1997)'
_computing_structure_solution 'SHELXS-97 (Sheldrick, 1990)'
_diffrn_ambient_temperature 293(2)
_diffrn_detector_area_resol_mean 9.00cm
_diffrn_measured_fraction_theta_full 0.997
_diffrn_measured_fraction_theta_max 0.997
_diffrn_measurement_device_type 'CCD area detector'
_diffrn_measurement_method 'phi and omega scans'
_diffrn_radiation_monochromator graphite
_diffrn_radiation_source 'fine-focus sealed tube'
_diffrn_radiation_type MoK\a
_diffrn_radiation_wavelength 0.71073
_diffrn_reflns_av_R_equivalents 0.0788
_diffrn_reflns_av_sigmaI/netI 0.0413
_diffrn_reflns_limit_h_max 31
_diffrn_reflns_limit_h_min -32
_diffrn_reflns_limit_k_max 32
_diffrn_reflns_limit_k_min -32
_diffrn_reflns_limit_l_max 46
_diffrn_reflns_limit_l_min -37
_diffrn_reflns_number 186518
_diffrn_reflns_theta_full 25.13
_diffrn_reflns_theta_max 25.13
_diffrn_reflns_theta_min 1.05
_diffrn_standards_decay_% none
_diffrn_standards_interval_count none
_diffrn_standards_interval_time none
_diffrn_standards_number none
_exptl_absorpt_coefficient_mu 0.920
_exptl_absorpt_correction_T_max 0.7518
_exptl_absorpt_correction_T_min 0.7357
_exptl_absorpt_correction_type empirical
_exptl_absorpt_process_details SADABS
_exptl_crystal_colour blue
_exptl_crystal_density_diffrn 0.983
_exptl_crystal_density_meas ?
_exptl_crystal_density_method 'not measured'
_exptl_crystal_description block
_exptl_crystal_F_000 8832
_exptl_crystal_size_max 0.28
_exptl_crystal_size_mid 0.26
_exptl_crystal_size_min 0.24
_refine_diff_density_max 1.059
_refine_diff_density_min -0.689
_refine_diff_density_rms 0.075
_refine_ls_extinction_method none
_refine_ls_goodness_of_fit_ref 1.055
_refine_ls_hydrogen_treatment mixed
_refine_ls_matrix_type full
_refine_ls_number_parameters 473
_refine_ls_number_reflns 13240
_refine_ls_number_restraints 24
_refine_ls_restrained_S_all 1.060
_refine_ls_R_factor_all 0.0660
_refine_ls_R_factor_gt 0.0475
_refine_ls_shift/su_max 0.001
_refine_ls_shift/su_mean 0.000
_refine_ls_structure_factor_coef Fsqd
_refine_ls_weighting_details 'calc w=1/[\s^2^(Fo^2^)+(0.0891P)^2^+15.3112P] where P=(Fo^2^+2Fc^2^)/3'
_refine_ls_weighting_scheme calc
_refine_ls_wR_factor_gt 0.1529
_refine_ls_wR_factor_ref 0.1591
_reflns_number_gt 9361
_reflns_number_total 13240
_reflns_threshold_expression >2sigma(I)
_cod_data_source_file am7b10795_si_003.cif
_cod_data_source_block JLU-Liu47
_cod_depositor_comments
;
The following automatic conversions were performed:

'_symmetry_cell_setting' value 'Tetragonal' changed to 'tetragonal'
according to
/home/data/users/saulius/crontab/automatic-downloads/rss-feeds/ACS/lib/dictionaries/cif_core.dic
dictionary named 'cif_core.dic' version 2.4.2 from 2011-04-26.

'_exptl_crystal_density_meas' value 'none' was changed to '?' - the
value is perceived as not measured.

Automatic conversion script
Id: cif_fix_values 4973 2017-02-22 13:04:09Z antanas 

 Adding full bibliography for 4514203--4514204.cif.
;
_cod_original_cell_volume 29180(8)
_cod_original_sg_symbol_H-M P4/mnc
_cod_database_code 4514204
_platon_squeeze_void_probe_radius 1.20

loop_
_symmetry_equiv_pos_as_xyz
'x, y, z'
'-x, -y, z'
'-y, x, z'
'y, -x, z'
'-x+1/2, y+1/2, -z+1/2'
'x+1/2, -y+1/2, -z+1/2'
'y+1/2, x+1/2, -z+1/2'
'-y+1/2, -x+1/2, -z+1/2'
'-x, -y, -z'
'x, y, -z'
'y, -x, -z'
'-y, x, -z'
'x-1/2, -y-1/2, z-1/2'
'-x-1/2, y-1/2, z-1/2'
'-y-1/2, -x-1/2, z-1/2'
'y-1/2, x-1/2, z-1/2'

loop_
_atom_site_label
_atom_site_type_symbol
_atom_site_fract_x
_atom_site_fract_y
_atom_site_fract_z
_atom_site_U_iso_or_equiv
_atom_site_adp_type
_atom_site_occupancy
_atom_site_symmetry_multiplicity
_atom_site_calc_flag
_atom_site_refinement_flags
_atom_site_disorder_group
Cu1 Cu 0.107319(14) 0.249606(15) 0.193526(11) 0.03155(13) Uani 1 1 d . .
Cu2 Cu 0.080798(15) 0.187884(15) 0.145131(11) 0.03216(13) Uani 1 1 d . .
Cu3 Cu 0.36251(2) 0.13706(2) 0.0000 0.03385(16) Uani 1 2 d S .
Cu4 Cu 0.27233(2) 0.10186(2) 0.0000 0.03389(16) Uani 1 2 d S .
O1 O 0.31910(14) 0.26899(14) 0.20378(10) 0.0862(11) Uani 1 1 d U .
O2 O 0.16769(9) 0.24973(10) 0.16537(7) 0.0495(7) Uani 1 1 d . .
O3 O 0.14396(9) 0.20084(10) 0.12280(7) 0.0459(7) Uani 1 1 d . .
O4 O 0.33723(10) 0.17968(10) 0.03642(7) 0.0501(7) Uani 1 1 d . .
O5 O 0.26072(9) 0.15056(11) 0.03543(7) 0.0508(7) Uani 1 1 d . .
O6 O 0.31029(9) 0.36966(10) 0.28568(7) 0.0478(7) Uani 1 1 d . .
O7 O 0.36262(9) 0.38645(10) 0.32812(7) 0.0477(7) Uani 1 1 d . .
O8 O 0.54436(9) 0.26007(10) 0.28334(7) 0.0488(7) Uani 1 1 d . .
O9 O 0.52454(9) 0.31523(11) 0.32334(7) 0.0512(7) Uani 1 1 d . .
O10 O 0.0000 0.5000 0.08191(16) 0.0886(16) Uani 1 2 d SU .
O11 O 0.07772(10) 0.30019(9) 0.16558(7) 0.0500(7) Uani 1 1 d . .
O12 O 0.05366(10) 0.24708(9) 0.12498(7) 0.0501(7) Uani 1 1 d . .
O13 O -0.08753(10) 0.37404(10) 0.03531(7) 0.0534(7) Uani 1 1 d . .
O14 O -0.05870(10) 0.29771(10) 0.03550(8) 0.0540(8) Uani 1 1 d . .
O15 O 0.04397(13) 0.14374(12) 0.10700(9) 0.0743(10) Uani 1 1 d . .
O16 O 0.43449(16) 0.16785(19) 0.0000 0.0866(16) Uani 1 2 d S .
O17 O 0.2008(3) 0.0677(3) 0.0094(3) 0.047(2) Uani 0.30 1 d PU 1
O17' O 0.1947(5) 0.0828(5) 0.0108(4) 0.047(2) Uani 0.20 1 d PU 2
N1 N 0.35373(13) 0.25225(18) 0.15308(10) 0.0827(16) Uani 1 1 d . .
H1 H 0.3810 0.2530 0.1422 0.099 Uiso 1 1 calc R .
N2 N 0.40145(13) 0.27190(18) 0.19915(11) 0.0826(15) Uani 1 1 d . .
H2 H 0.4257 0.2637 0.1864 0.099 Uiso 1 1 calc R .
N3 N 0.00228(16) 0.45882(12) 0.13184(10) 0.0669(11) Uani 1 1 d . .
H3 H 0.0048 0.4614 0.1538 0.080 Uiso 1 1 calc R .
N4 N 0.14483(11) 0.29611(11) 0.23001(8) 0.0408(8) Uani 1 1 d . .
C1 C 0.35554(15) 0.2648(2) 0.18616(12) 0.0674(15) Uani 1 1 d . .
C2 C 0.31267(15) 0.23780(18) 0.13376(12) 0.0587(12) Uani 1 1 d . .
C3 C 0.26473(14) 0.24224(17) 0.14529(11) 0.0544(12) Uani 1 1 d . .
H3A H 0.2582 0.2567 0.1665 0.065 Uiso 1 1 calc R .
C4 C 0.22669(13) 0.22490(14) 0.12484(10) 0.0421(9) Uani 1 1 d . .
C5 C 0.23627(14) 0.20360(15) 0.09326(10) 0.0430(9) Uani 1 1 d . .
H5 H 0.2109 0.1911 0.0801 0.052 Uiso 1 1 calc R .
C6 C 0.28367(14) 0.20104(15) 0.08148(10) 0.0442(10) Uani 1 1 d . .
C7 C 0.32153(14) 0.21899(17) 0.10138(11) 0.0539(12) Uani 1 1 d . .
H7 H 0.3533 0.2184 0.0929 0.065 Uiso 1 1 calc R .
C8 C 0.17512(13) 0.22529(14) 0.13870(9) 0.0379(9) Uani 1 1 d . .
C9 C 0.29468(14) 0.17524(14) 0.04829(10) 0.0417(9) Uani 1 1 d . .
C10 C 0.41202(15) 0.29175(18) 0.23209(11) 0.0551(12) Uani 1 1 d . .
C11 C 0.37913(14) 0.32095(16) 0.24904(11) 0.0537(11) Uani 1 1 d . .
H11 H 0.3493 0.3281 0.2388 0.064 Uiso 1 1 calc R .
C12 C 0.38988(13) 0.33960(14) 0.28082(10) 0.0417(9) Uani 1 1 d . .
C13 C 0.43481(13) 0.33100(14) 0.29580(10) 0.0423(9) Uani 1 1 d . .
H13 H 0.4424 0.3447 0.3170 0.051 Uiso 1 1 calc R .
C14 C 0.46842(13) 0.30182(15) 0.27892(10) 0.0440(10) Uani 1 1 d . .
C15 C 0.45704(14) 0.28191(17) 0.24679(11) 0.0544(11) Uani 1 1 d . .
H15 H 0.4795 0.2622 0.2354 0.065 Uiso 1 1 calc R .
C16 C 0.35156(14) 0.36778(13) 0.29952(10) 0.0404(9) Uani 1 1 d . .
C17 C 0.51627(13) 0.29111(14) 0.29653(10) 0.0420(9) Uani 1 1 d . .
C18 C 0.0000 0.5000 0.11330(16) 0.0578(17) Uani 1 2 d S .
C19 C 0.00075(17) 0.41122(13) 0.11737(11) 0.0525(11) Uani 1 1 d . .
C20 C 0.02781(16) 0.37552(14) 0.13345(11) 0.0525(11) Uani 1 1 d . .
H20 H 0.0461 0.3830 0.1529 0.063 Uiso 1 1 calc R .
C21 C 0.02764(14) 0.32810(13) 0.12036(10) 0.0442(10) Uani 1 1 d . .
C22 C 0.00007(14) 0.31719(14) 0.09166(10) 0.0446(9) Uani 1 1 d . .
H22 H 0.0003 0.2858 0.0826 0.053 Uiso 1 1 calc R .
C23 C -0.02808(14) 0.35340(13) 0.07648(10) 0.0446(10) Uani 1 1 d . .
C24 C -0.02773(16) 0.39984(14) 0.08933(11) 0.0513(11) Uani 1 1 d . .
H24 H -0.0468 0.4238 0.0791 0.062 Uiso 1 1 calc R .
C25 C 0.05536(13) 0.28861(14) 0.13833(11) 0.0416(9) Uani 1 1 d . .
C26 C -0.06039(15) 0.34086(15) 0.04673(10) 0.0444(10) Uani 1 1 d . .
C27 C 0.13084(17) 0.34037(18) 0.23951(15) 0.0753(17) Uani 1 1 d . .
H27 H 0.1010 0.3523 0.2319 0.090 Uiso 1 1 calc R .
C28 C 0.18852(15) 0.28246(16) 0.24033(12) 0.0588(13) Uani 1 1 d . .
H28 H 0.1999 0.2517 0.2341 0.071 Uiso 1 1 calc R .
C29 C 0.0020(3) 0.1583(4) 0.1028(3) 0.071(3) Uani 0.50 1 d P .

loop_
_atom_site_aniso_label
_atom_site_aniso_U_11
_atom_site_aniso_U_22
_atom_site_aniso_U_33
_atom_site_aniso_U_23
_atom_site_aniso_U_13
_atom_site_aniso_U_12
Cu1 0.0284(2) 0.0346(2) 0.0316(3) -0.01003(18) -0.00584(17) 0.00183(18)
Cu2 0.0297(2) 0.0358(2) 0.0310(3) -0.00969(18) -0.00516(18) 0.00322(18)
Cu3 0.0304(3) 0.0485(4) 0.0226(3) 0.000 0.000 -0.0067(3)
Cu4 0.0295(3) 0.0497(4) 0.0225(3) 0.000 0.000 -0.0055(3)
O1 0.0828(13) 0.0930(13) 0.0828(14) -0.0081(9) -0.0010(9) -0.0017(9)
O2 0.0369(15) 0.0694(19) 0.0423(17) -0.0234(14) 0.0036(12) 0.0003(13)
O3 0.0354(14) 0.0606(17) 0.0417(16) -0.0192(13) 0.0003(12) -0.0053(12)
O4 0.0471(16) 0.0697(19) 0.0336(16) -0.0135(13) 0.0081(13) -0.0098(14)
O5 0.0384(15) 0.076(2) 0.0375(16) -0.0193(14) 0.0009(12) -0.0057(14)
O6 0.0344(14) 0.0606(18) 0.0483(17) -0.0203(14) -0.0116(12) 0.0088(12)
O7 0.0393(15) 0.0604(17) 0.0435(17) -0.0148(14) -0.0087(12) 0.0135(12)
O8 0.0385(15) 0.0592(17) 0.0489(18) -0.0192(14) -0.0040(13) 0.0080(13)
O9 0.0356(14) 0.0731(19) 0.0448(17) -0.0207(15) -0.0046(12) 0.0116(13)
O10 0.0921(18) 0.0863(17) 0.0875(18) 0.000 0.000 -0.0019(10)
O11 0.0590(18) 0.0396(15) 0.0515(18) -0.0079(13) -0.0243(14) 0.0066(13)
O12 0.0576(18) 0.0401(16) 0.0526(18) -0.0088(13) -0.0204(14) 0.0111(13)
O13 0.0656(18) 0.0471(16) 0.0476(18) -0.0015(13) -0.0214(15) 0.0061(14)
O14 0.0669(19) 0.0457(16) 0.0496(18) -0.0063(14) -0.0218(15) 0.0053(14)
O15 0.093(3) 0.076(2) 0.054(2) -0.0247(17) -0.0162(18) -0.0242(19)
O16 0.045(3) 0.101(4) 0.114(5) 0.000 0.000 -0.029(3)
O17 0.046(2) 0.047(2) 0.047(2) 0.0001(7) 0.0000(7) -0.0005(7)
O17' 0.046(2) 0.047(2) 0.047(2) 0.0001(7) 0.0000(7) -0.0005(7)
N1 0.0327(19) 0.167(5) 0.049(2) -0.054(3) 0.0042(17) -0.008(2)
N2 0.039(2) 0.154(4) 0.055(3) -0.056(3) -0.0088(18) 0.012(2)
N3 0.123(3) 0.0345(19) 0.044(2) 0.0014(16) -0.022(2) 0.001(2)
N4 0.0380(17) 0.0421(18) 0.042(2) -0.0162(15) -0.0116(14) 0.0003(14)
C1 0.031(2) 0.120(4) 0.051(3) -0.040(3) 0.005(2) 0.007(2)
C2 0.039(2) 0.094(3) 0.043(3) -0.025(2) -0.0055(19) -0.005(2)
C3 0.039(2) 0.085(3) 0.039(2) -0.023(2) 0.0029(18) -0.001(2)
C4 0.033(2) 0.056(2) 0.037(2) -0.0086(18) 0.0052(17) 0.0003(17)
C5 0.038(2) 0.063(3) 0.028(2) -0.0080(18) -0.0039(16) -0.0029(18)
C6 0.040(2) 0.066(3) 0.027(2) -0.0080(18) 0.0041(17) -0.0001(19)
C7 0.035(2) 0.088(3) 0.039(2) -0.023(2) 0.0009(18) -0.002(2)
C8 0.035(2) 0.047(2) 0.032(2) -0.0062(17) -0.0034(16) 0.0025(17)
C9 0.045(2) 0.055(2) 0.025(2) -0.0010(17) 0.0011(17) -0.0008(19)
C10 0.042(2) 0.082(3) 0.042(3) -0.027(2) -0.0051(19) 0.001(2)
C11 0.035(2) 0.080(3) 0.047(3) -0.020(2) -0.0094(19) 0.004(2)
C12 0.035(2) 0.052(2) 0.039(2) -0.0068(18) -0.0032(17) 0.0044(17)
C13 0.039(2) 0.054(2) 0.034(2) -0.0113(18) -0.0043(17) 0.0017(18)
C14 0.031(2) 0.060(3) 0.040(2) -0.0139(19) -0.0020(17) 0.0024(18)
C15 0.036(2) 0.077(3) 0.050(3) -0.025(2) 0.0002(19) 0.005(2)
C16 0.041(2) 0.039(2) 0.041(2) -0.0085(18) -0.0058(18) 0.0060(17)
C17 0.032(2) 0.051(2) 0.043(2) -0.0078(19) -0.0002(17) -0.0043(18)
C18 0.092(5) 0.043(3) 0.038(4) 0.000 0.000 0.000(3)
C19 0.079(3) 0.028(2) 0.051(3) -0.0036(18) -0.015(2) 0.006(2)
C20 0.069(3) 0.041(2) 0.048(3) 0.0000(19) -0.017(2) -0.002(2)
C21 0.054(2) 0.036(2) 0.042(2) -0.0032(17) -0.0131(19) 0.0019(18)
C22 0.056(2) 0.039(2) 0.039(2) -0.0033(17) -0.0134(19) 0.0021(18)
C23 0.052(2) 0.039(2) 0.043(2) 0.0012(18) -0.0141(19) 0.0017(18)
C24 0.066(3) 0.039(2) 0.049(3) 0.0005(19) -0.017(2) 0.009(2)
C25 0.038(2) 0.040(2) 0.047(2) -0.0020(18) -0.0071(18) 0.0057(17)
C26 0.057(2) 0.046(2) 0.030(2) 0.0067(18) -0.0076(18) 0.005(2)
C27 0.057(3) 0.072(3) 0.098(4) -0.044(3) -0.039(3) 0.017(2)
C28 0.056(3) 0.051(3) 0.069(3) -0.030(2) -0.026(2) 0.013(2)
C29 0.031(5) 0.099(8) 0.083(8) -0.012(6) -0.035(5) 0.018(5)

loop_
_atom_type_symbol
_atom_type_description
_atom_type_scat_dispersion_real
_atom_type_scat_dispersion_imag
_atom_type_scat_source
C C 0.0033 0.0016 'International Tables Vol C Tables 4.2.6.8 and 6.1.1.4'
H H 0.0000 0.0000 'International Tables Vol C Tables 4.2.6.8 and 6.1.1.4'
N N 0.0061 0.0033 'International Tables Vol C Tables 4.2.6.8 and 6.1.1.4'
O O 0.0106 0.0060 'International Tables Vol C Tables 4.2.6.8 and 6.1.1.4'
Cu Cu 0.3201 1.2651 'International Tables Vol C Tables 4.2.6.8 and 6.1.1.4'

loop_
_geom_angle_atom_site_label_1
_geom_angle_atom_site_label_2
_geom_angle_atom_site_label_3
_geom_angle
_geom_angle_site_symmetry_1
_geom_angle_site_symmetry_3
O6 Cu1 O11 167.60(11) 8 .
O6 Cu1 O8 88.88(12) 8 6_455
O11 Cu1 O8 89.18(13) . 6_455
O6 Cu1 O2 87.72(12) 8 .
O11 Cu1 O2 92.20(13) . .
O8 Cu1 O2 170.30(11) 6_455 .
O6 Cu1 N4 94.05(11) 8 .
O11 Cu1 N4 98.34(12) . .
O8 Cu1 N4 101.33(12) 6_455 .
O2 Cu1 N4 87.97(11) . .
O6 Cu1 Cu2 81.01(8) 8 .
O11 Cu1 Cu2 86.74(8) . .
O8 Cu1 Cu2 89.89(8) 6_455 .
O2 Cu1 Cu2 80.61(8) . .
N4 Cu1 Cu2 167.70(8) . .
O12 Cu2 O7 168.74(11) . 8
O12 Cu2 O3 90.46(12) . .
O7 Cu2 O3 87.63(12) 8 .
O12 Cu2 O9 89.29(13) . 6_455
O7 Cu2 O9 89.86(12) 8 6_455
O3 Cu2 O9 165.83(11) . 6_455
O12 Cu2 O15 90.68(13) . .
O7 Cu2 O15 100.57(12) 8 .
O3 Cu2 O15 102.04(12) . .
O9 Cu2 O15 92.13(12) 6_455 .
O12 Cu2 Cu1 81.83(8) . .
O7 Cu2 Cu1 87.00(8) 8 .
O3 Cu2 Cu1 87.52(7) . .
O9 Cu2 Cu1 78.41(8) 6_455 .
O15 Cu2 Cu1 167.95(10) . .
O13 Cu3 O13 89.15(18) 11 4
O13 Cu3 O4 167.58(12) 11 .
O13 Cu3 O4 87.90(12) 4 .
O13 Cu3 O4 87.90(12) 11 10
O13 Cu3 O4 167.58(12) 4 10
O4 Cu3 O4 92.40(17) . 10
O13 Cu3 O16 97.15(13) 11 .
O13 Cu3 O16 97.15(13) 4 .
O4 Cu3 O16 95.19(13) . .
O4 Cu3 O16 95.19(13) 10 .
O13 Cu3 Cu4 84.15(8) 11 .
O13 Cu3 Cu4 84.15(8) 4 .
O4 Cu3 Cu4 83.54(8) . .
O4 Cu3 Cu4 83.54(8) 10 .
O16 Cu3 Cu4 178.16(15) . .
O5 Cu4 O5 90.23(18) . 10
O5 Cu4 O14 168.00(11) . 11
O5 Cu4 O14 88.46(13) 10 11
O5 Cu4 O14 88.46(13) . 4
O5 Cu4 O14 168.00(11) 10 4
O14 Cu4 O14 90.34(19) 11 4
O5 Cu4 O17 105.3(3) . 10
O5 Cu4 O17 91.6(2) 10 10
O14 Cu4 O17 86.7(3) 11 10
O14 Cu4 O17 100.2(2) 4 10
O5 Cu4 O17 91.6(2) . .
O5 Cu4 O17 105.3(3) 10 .
O14 Cu4 O17 100.2(2) 11 .
O14 Cu4 O17 86.7(3) 4 .
O17 Cu4 O17 19.1(5) 10 .
O5 Cu4 O17' 82.6(4) . .
O5 Cu4 O17' 97.9(4) 10 .
O14 Cu4 O17' 109.4(4) 11 .
O14 Cu4 O17' 93.7(4) 4 .
O17 Cu4 O17' 23.5(4) 10 .
O17 Cu4 O17' 11.6(5) . .
O5 Cu4 O17' 97.9(4) . 10
O5 Cu4 O17' 82.6(4) 10 10
O14 Cu4 O17' 93.7(4) 11 10
O14 Cu4 O17' 109.4(4) 4 10
O17 Cu4 O17' 11.6(5) 10 10
O17 Cu4 O17' 23.5(4) . 10
O17' Cu4 O17' 21.7(8) . 10
O5 Cu4 Cu3 84.42(8) . .
O5 Cu4 Cu3 84.42(8) 10 .
O14 Cu4 Cu3 83.57(8) 11 .
O14 Cu4 Cu3 83.57(8) 4 .
O17 Cu4 Cu3 169.6(3) 10 .
O17 Cu4 Cu3 169.6(3) . .
O17' Cu4 Cu3 166.8(4) . .
O17' Cu4 Cu3 166.8(4) 10 .
C8 O2 Cu1 126.3(2) . .
C8 O3 Cu2 118.6(2) . .
C9 O4 Cu3 122.3(2) . .
C9 O5 Cu4 122.1(2) . .
C16 O6 Cu1 126.8(3) . 8
C16 O7 Cu2 119.1(2) . 8
C17 O8 Cu1 116.3(2) . 6
C17 O9 Cu2 129.4(2) . 6
C25 O11 Cu1 119.5(2) . .
C25 O12 Cu2 125.2(3) . .
C26 O13 Cu3 122.8(3) . 3
C26 O14 Cu4 123.9(3) . 3
C29 O15 Cu2 110.3(5) . .
O17 O17 Cu4 80.4(3) 10 .
O17' O17' Cu4 79.2(4) 10 .
C1 N1 C2 128.1(4) . .
C1 N1 H1 116.0 . .
C2 N1 H1 116.0 . .
C1 N2 C10 125.0(4) . .
C1 N2 H2 117.5 . .
C10 N2 H2 117.5 . .
C18 N3 C19 123.9(4) . .
C18 N3 H3 118.0 . .
C19 N3 H3 118.0 . .
C28 N4 C27 116.0(3) . .
C28 N4 Cu1 117.6(2) . .
C27 N4 Cu1 125.7(3) . .
O1 C1 N1 122.5(4) . .
O1 C1 N2 122.2(4) . .
N1 C1 N2 115.3(4) . .
C7 C2 C3 119.4(4) . .
C7 C2 N1 116.8(4) . .
C3 C2 N1 123.8(4) . .
C2 C3 C4 119.4(4) . .
C2 C3 H3A 120.3 . .
C4 C3 H3A 120.3 . .
C5 C4 C3 120.5(3) . .
C5 C4 C8 119.7(3) . .
C3 C4 C8 119.5(3) . .
C6 C5 C4 119.6(3) . .
C6 C5 H5 120.2 . .
C4 C5 H5 120.2 . .
C5 C6 C7 120.1(4) . .
C5 C6 C9 119.9(3) . .
C7 C6 C9 119.8(3) . .
C2 C7 C6 120.7(4) . .
C2 C7 H7 119.7 . .
C6 C7 H7 119.7 . .
O3 C8 O2 125.9(3) . .
O3 C8 C4 117.3(3) . .
O2 C8 C4 116.8(3) . .
O5 C9 O4 126.3(4) . .
O5 C9 C6 116.6(3) . .
O4 C9 C6 117.1(3) . .
C11 C10 C15 120.0(4) . .
C11 C10 N2 121.4(4) . .
C15 C10 N2 118.6(4) . .
C12 C11 C10 120.6(4) . .
C12 C11 H11 119.7 . .
C10 C11 H11 119.7 . .
C11 C12 C13 120.5(4) . .
C11 C12 C16 118.8(3) . .
C13 C12 C16 120.6(3) . .
C12 C13 C14 119.4(4) . .
C12 C13 H13 120.3 . .
C14 C13 H13 120.3 . .
C13 C14 C15 120.0(4) . .
C13 C14 C17 118.4(3) . .
C15 C14 C17 121.6(3) . .
C10 C15 C14 119.4(4) . .
C10 C15 H15 120.3 . .
C14 C15 H15 120.3 . .
O6 C16 O7 125.4(3) . .
O6 C16 C12 116.5(3) . .
O7 C16 C12 118.1(3) . .
O9 C17 O8 125.8(3) . .
O9 C17 C14 115.6(3) . .
O8 C17 C14 118.6(3) . .
O10 C18 N3 122.5(3) . 2_565
O10 C18 N3 122.5(3) . .
N3 C18 N3 114.9(6) 2_565 .
C24 C19 C20 120.2(4) . .
C24 C19 N3 122.6(4) . .
C20 C19 N3 117.1(4) . .
C19 C20 C21 119.6(4) . .
C19 C20 H20 120.2 . .
C21 C20 H20 120.2 . .
C22 C21 C20 119.9(4) . .
C22 C21 C25 119.9(3) . .
C20 C21 C25 120.1(3) . .
C21 C22 C23 119.5(4) . .
C21 C22 H22 120.2 . .
C23 C22 H22 120.2 . .
C24 C23 C22 120.4(4) . .
C24 C23 C26 120.0(3) . .
C22 C23 C26 119.5(3) . .
C23 C24 C19 120.3(4) . .
C23 C24 H24 119.9 . .
C19 C24 H24 119.9 . .
O12 C25 O11 126.4(3) . .
O12 C25 C21 116.5(3) . .
O11 C25 C21 117.1(3) . .
O13 C26 O14 125.3(4) . .
O13 C26 C23 117.2(4) . .
O14 C26 C23 117.5(3) . .
N4 C27 C27 121.5(2) . 8
N4 C27 H27 119.3 . .
C27 C27 H27 119.3 8 .
N4 C28 C28 122.5(2) . 8
N4 C28 H28 118.8 . .
C28 C28 H28 118.8 8 .

loop_
_geom_bond_atom_site_label_1
_geom_bond_atom_site_label_2
_geom_bond_distance
_geom_bond_site_symmetry_2
Cu1 O6 1.935(3) 8
Cu1 O11 1.939(3) .
Cu1 O8 1.963(3) 6_455
Cu1 O2 1.983(3) .
Cu1 N4 2.166(3) .
Cu1 Cu2 2.6320(6) .
Cu2 O12 1.948(3) .
Cu2 O7 1.950(3) 8
Cu2 O3 1.968(3) .
Cu2 O9 1.971(3) 6_455
Cu2 O15 2.163(3) .
Cu3 O13 1.956(3) 11
Cu3 O13 1.956(3) 4
Cu3 O4 1.962(3) .
Cu3 O4 1.962(3) 10
Cu3 O16 2.145(4) .
Cu3 Cu4 2.6522(9) .
Cu4 O5 1.944(3) .
Cu4 O5 1.944(3) 10
Cu4 O14 1.946(3) 11
Cu4 O14 1.946(3) 4
Cu4 O17 2.201(10) 10
Cu4 O17 2.201(10) .
Cu4 O17' 2.229(15) .
Cu4 O17' 2.229(15) 10
O1 C1 1.216(5) .
O2 C8 1.251(4) .
O3 C8 1.249(4) .
O4 C9 1.259(4) .
O5 C9 1.254(4) .
O6 C16 1.253(4) .
O6 Cu1 1.935(3) 8
O7 C16 1.261(4) .
O7 Cu2 1.950(3) 8
O8 C17 1.256(4) .
O8 Cu1 1.963(3) 6
O9 C17 1.255(4) .
O9 Cu2 1.971(3) 6
O10 C18 1.220(8) .
O11 C25 1.264(4) .
O12 C25 1.251(4) .
O13 C26 1.256(4) .
O13 Cu3 1.956(3) 3
O14 C26 1.261(5) .
O14 Cu4 1.946(3) 3
O15 C29 1.227(8) .
O17 O17 0.73(2) 10
O17' O17' 0.84(3) 10
N1 C1 1.332(5) .
N1 C2 1.409(5) .
N1 H1 0.8600 .
N2 C1 1.369(5) .
N2 C10 1.421(5) .
N2 H2 0.8600 .
N3 C18 1.340(5) .
N3 C19 1.421(5) .
N3 H3 0.8600 .
N4 C28 1.317(5) .
N4 C27 1.324(5) .
C2 C7 1.382(6) .
C2 C3 1.393(6) .
C3 C4 1.394(5) .
C3 H3A 0.9300 .
C4 C5 1.385(5) .
C4 C8 1.512(5) .
C5 C6 1.379(5) .
C5 H5 0.9300 .
C6 C7 1.384(5) .
C6 C9 1.502(5) .
C7 H7 0.9300 .
C10 C11 1.373(6) .
C10 C15 1.386(6) .
C11 C12 1.369(5) .
C11 H11 0.9300 .
C12 C13 1.382(5) .
C12 C16 1.492(5) .
C13 C14 1.385(5) .
C13 H13 0.9300 .
C14 C15 1.398(5) .
C14 C17 1.508(5) .
C15 H15 0.9300 .
C18 N3 1.340(5) 2_565
C19 C24 1.376(6) .
C19 C20 1.377(6) .
C20 C21 1.395(5) .
C20 H20 0.9300 .
C21 C22 1.380(5) .
C21 C25 1.495(5) .
C22 C23 1.388(5) .
C22 H22 0.9300 .
C23 C24 1.367(5) .
C23 C26 1.496(5) .
C24 H24 0.9300 .
C27 C27 1.382(8) 8
C27 H27 0.9300 .
C28 C28 1.353(8) 8
C28 H28 0.9300 .

loop_
_platon_squeeze_void_nr
_platon_squeeze_void_average_x
_platon_squeeze_void_average_y
_platon_squeeze_void_average_z
_platon_squeeze_void_volume
_platon_squeeze_void_count_electrons
_platon_squeeze_void_content
1 -0.004 -0.011 -0.004 20116 3634 ' '
